data_4101126
loop_
_publ_author_name
'Cara L. Nygren'
'Philip Coppens'

_journal_name_full 'Journal of the American Chemical Society'
_journal_paper_doi 10.1021/ja057768+
_journal_year 2006
_chemical_absolute_configuration ad
_chemical_formula_moiety 'C23 H24 Br N O4'
_chemical_formula_sum 'C23 H24 Br N O4'
_chemical_formula_weight 458.34
_space_group_IT_number 19
_space_group_name_Hall 'P 2ac 2ab'
_space_group_name_H-M_alt 'P 21 21 21'
_symmetry_cell_setting orthorhombic
_symmetry_space_group_name_Hall 'P 2ac 2ab'
_symmetry_space_group_name_H-M 'P 21 21 21'
_cell_angle_alpha 90.00
_cell_angle_beta 90.00
_cell_angle_gamma 90.00
_cell_formula_units_Z 8
_cell_length_a 10.024(2)
_cell_length_b 12.426(3)
_cell_length_c 33.403(7)
_cell_measurement_temperature 90(2)
_cell_volume 4160.7(14)
_diffrn_ambient_temperature 90(2)
_exptl_crystal_density_diffrn 1.463
_cod_depositor_comments
;
The following automatic conversions were performed:
'_symmetry_cell_setting' value 'Orthorhombic' changed to 'orthorhombic'
according to '/home/saulius/struct/CIF-dictionaries/cif_core.dic'
dictionary named 'cif_core.dic' version 2.4.1 from 2010-06-29.

Automatic conversion script
Id: cif_fix_enum 1527 2010-12-29 10:47:43Z saulius 
;
_cod_database_code 4101126

loop_
_symmetry_equiv_pos_as_xyz
'x, y, z'
'-x+1/2, -y, z+1/2'
'-x, y+1/2, -z+1/2'
'x+1/2, -y+1/2, -z'

loop_
_atom_site_label
_atom_site_type_symbol
_atom_site_fract_x
_atom_site_fract_y
_atom_site_fract_z
_atom_site_U_iso_or_equiv
_atom_site_adp_type
_atom_site_occupancy
_atom_site_symmetry_multiplicity
_atom_site_calc_flag
_atom_site_refinement_flags
_atom_site_disorder_assembly
_atom_site_disorder_group
Br1 Br 1.00265(6) 0.02945(3) 0.840587(15) 0.03769(13) Uani 1 1 d . . .
Br2 Br 1.49929(6) 0.98632(3) 0.845133(17) 0.04612(15) Uani 1 1 d . . .
C1 C 0.8722(4) 0.1395(3) 0.83506(14) 0.0254(10) Uani 1 1 d . . .
C2 C 0.7674(5) 0.1245(4) 0.80929(14) 0.0287(11) Uani 1 1 d . . .
H2 H 0.7587 0.0594 0.7947 0.034 Uiso 1 1 calc R . .
C3 C 0.6742(4) 0.2065(3) 0.80500(13) 0.0252(10) Uani 1 1 d . . .
H3A H 0.6020 0.1971 0.7869 0.030 Uiso 1 1 calc R . .
C4 C 0.6839(4) 0.3017(3) 0.82645(12) 0.0196(9) Uani 1 1 d . . .
C5 C 0.7909(4) 0.3142(3) 0.85233(12) 0.0230(9) Uani 1 1 d . . .
H5 H 0.7996 0.3791 0.8671 0.028 Uiso 1 1 calc R . .
C6 C 0.8852(4) 0.2339(3) 0.85696(13) 0.0259(10) Uani 1 1 d . . .
H6 H 0.9578 0.2432 0.8749 0.031 Uiso 1 1 calc R . .
C7 C 0.5833(4) 0.3919(3) 0.82070(12) 0.0201(9) Uani 1 1 d . . .
H7 H 0.5107 0.3645 0.8029 0.024 Uiso 1 1 calc R . .
C8 C 0.5207(4) 0.4217(3) 0.86092(11) 0.0187(9) Uani 1 1 d . . .
C9 C 0.5641(4) 0.5075(3) 0.88418(13) 0.0205(9) Uani 1 1 d . . .
H9 H 0.6312 0.5542 0.8741 0.025 Uiso 1 1 calc R . .
C10 C 0.5108(5) 0.5263(3) 0.92216(11) 0.0239(9) Uani 1 1 d . . .
H10 H 0.5416 0.5865 0.9371 0.029 Uiso 1 1 calc R . .
C11 C 0.4142(4) 0.4600(4) 0.93892(12) 0.0216(9) Uani 1 1 d . . .
H11 H 0.3792 0.4732 0.9649 0.026 Uiso 1 1 calc R . .
C12 C 0.3713(4) 0.3737(3) 0.91613(12) 0.0206(9) Uani 1 1 d . . .
C13 C 0.4217(4) 0.3553(3) 0.87721(12) 0.0201(9) Uani 1 1 d . . .
C14 C 0.3536(4) 0.2607(3) 0.86197(13) 0.0233(10) Uani 1 1 d . . .
H14 H 0.3668 0.2288 0.8364 0.028 Uiso 1 1 calc R . .
C15 C 0.2677(4) 0.2256(3) 0.89062(12) 0.0218(9) Uani 1 1 d . . .
H15 H 0.2105 0.1650 0.8882 0.026 Uiso 1 1 calc R . .
C16 C 0.2013(5) 0.2724(4) 0.95875(13) 0.0253(10) Uani 1 1 d . . .
C17 C 0.1793(5) 0.3298(4) 1.02877(13) 0.0283(10) Uani 1 1 d . . .
C18 C 0.2575(5) 0.4140(4) 1.05162(14) 0.0352(12) Uani 1 1 d . . .
H18A H 0.2433 0.4847 1.0393 0.053 Uiso 1 1 calc R . .
H18B H 0.3527 0.3961 1.0508 0.053 Uiso 1 1 calc R . .
H18C H 0.2272 0.4157 1.0795 0.053 Uiso 1 1 calc R . .
C19 C 0.0311(4) 0.3559(4) 1.02760(14) 0.0382(13) Uani 1 1 d . . .
H19A H -0.0153 0.3024 1.0111 0.057 Uiso 1 1 calc R . .
H19B H 0.0182 0.4276 1.0161 0.057 Uiso 1 1 calc R . .
H19C H -0.0051 0.3543 1.0548 0.057 Uiso 1 1 calc R . .
C20 C 0.2058(5) 0.2189(4) 1.04552(14) 0.0336(12) Uani 1 1 d . . .
H20A H 0.3022 0.2060 1.0465 0.050 Uiso 1 1 calc R . .
H20B H 0.1635 0.1648 1.0283 0.050 Uiso 1 1 calc R . .
H20C H 0.1687 0.2139 1.0726 0.050 Uiso 1 1 calc R . .
C21 C 0.6524(4) 0.4858(3) 0.79903(12) 0.0218(9) Uani 1 1 d . . .
H21A H 0.7206 0.5166 0.8172 0.026 Uiso 1 1 calc R . .
H21B H 0.6995 0.4569 0.7753 0.026 Uiso 1 1 calc R . .
C22 C 0.5609(4) 0.5762(4) 0.78532(13) 0.0252(10) Uani 1 1 d . . .
H22A H 0.4924 0.5471 0.7669 0.030 Uiso 1 1 calc R . .
H22B H 0.5146 0.6076 0.8088 0.030 Uiso 1 1 calc R . .
C23 C 0.6400(4) 0.6624(4) 0.76433(13) 0.0260(10) Uani 1 1 d . . .
C24 C 1.3813(4) 0.8678(3) 0.83966(14) 0.0276(10) Uani 1 1 d . . .
C25 C 1.3987(4) 0.7783(3) 0.86350(13) 0.0254(10) Uani 1 1 d . . .
H25 H 1.4675 0.7761 0.8831 0.031 Uiso 1 1 calc R . .
C26 C 1.3128(4) 0.6909(3) 0.85819(13) 0.0226(9) Uani 1 1 d . . .
H26 H 1.3223 0.6293 0.8748 0.027 Uiso 1 1 calc R . .
C27 C 1.2143(4) 0.6923(3) 0.82926(12) 0.0216(9) Uani 1 1 d . . .
C28 C 1.1994(5) 0.7826(4) 0.80554(14) 0.0301(10) Uani 1 1 d . . .
H28 H 1.1323 0.7838 0.7855 0.036 Uiso 1 1 calc R . .
C29 C 1.2821(5) 0.8723(4) 0.81077(14) 0.0319(11) Uani 1 1 d . . .
H29 H 1.2704 0.9350 0.7949 0.038 Uiso 1 1 calc R . .
C30 C 1.1290(5) 0.5902(4) 0.82507(13) 0.0286(10) Uani 1 1 d . . .
H30 H 1.1957 0.5304 0.8248 0.034 Uiso 1 1 calc R . .
C31 C 1.0470(5) 0.5691(4) 0.86282(14) 0.0298(11) Uani 1 1 d . . .
C32 C 1.0687(5) 0.4784(4) 0.88580(14) 0.0308(11) Uani 1 1 d . . .
H32 H 1.1335 0.4276 0.8773 0.037 Uiso 1 1 calc R . .
C33 C 0.9982(5) 0.4590(4) 0.92117(13) 0.0329(10) Uani 1 1 d . . .
H33 H 1.0134 0.3939 0.9354 0.040 Uiso 1 1 calc R . .
C34 C 0.9070(4) 0.5323(4) 0.93593(13) 0.0252(10) Uani 1 1 d . . .
H34 H 0.8634 0.5213 0.9609 0.030 Uiso 1 1 calc R . .
C35 C 0.8819(5) 0.6223(4) 0.91285(14) 0.0300(11) Uani 1 1 d . . .
C36 C 0.9472(4) 0.6400(3) 0.87669(12) 0.0198(9) Uani 1 1 d . . .
C37 C 0.8933(5) 0.7406(4) 0.85991(15) 0.0347(11) Uani 1 1 d . . .
H37 H 0.9198 0.7744 0.8357 0.042 Uiso 1 1 calc R . .
C38 C 0.7985(5) 0.7757(4) 0.88573(13) 0.0292(11) Uani 1 1 d . . .
H38 H 0.7444 0.8377 0.8820 0.035 Uiso 1 1 calc R . .
C39 C 0.7097(5) 0.7332(4) 0.95410(14) 0.0289(11) Uani 1 1 d . . .
C40 C 0.6841(5) 0.6805(4) 1.02438(15) 0.0390(13) Uani 1 1 d . . .
C41 C 0.5355(5) 0.6557(5) 1.02243(16) 0.0483(15) Uani 1 1 d . . .
H41A H 0.4979 0.6569 1.0495 0.072 Uiso 1 1 calc R . .
H41B H 0.5223 0.5843 1.0106 0.072 Uiso 1 1 calc R . .
H41C H 0.4907 0.7099 1.0059 0.072 Uiso 1 1 calc R . .
C42 C 0.7130(5) 0.7906(5) 1.03997(16) 0.0420(14) Uani 1 1 d . . .
H42A H 0.8097 0.8015 1.0411 0.063 Uiso 1 1 calc R . .
H42B H 0.6751 0.7982 1.0669 0.063 Uiso 1 1 calc R . .
H42C H 0.6731 0.8443 1.0221 0.063 Uiso 1 1 calc R . .
C43 C 0.7527(6) 0.5955(5) 1.04787(17) 0.0479(15) Uani 1 1 d . . .
H43A H 0.7186 0.5955 1.0754 0.072 Uiso 1 1 calc R . .
H43B H 0.8489 0.6097 1.0482 0.072 Uiso 1 1 calc R . .
H43C H 0.7360 0.5252 1.0356 0.072 Uiso 1 1 calc R . .
C44 C 1.0572(5) 0.5787(4) 0.78597(14) 0.0347(11) Uani 1 1 d . . .
H44A H 1.1172 0.6020 0.7641 0.042 Uiso 1 1 calc R . .
H44B H 0.9788 0.6272 0.7860 0.042 Uiso 1 1 calc R . .
C45 C 1.0107(5) 0.4650(3) 0.77760(13) 0.0291(9) Uani 1 1 d . . .
H45A H 0.9566 0.4404 0.8007 0.035 Uiso 1 1 calc R . .
H45B H 0.9513 0.4667 0.7539 0.035 Uiso 1 1 calc R . .
C46 C 1.1171(5) 0.3841(3) 0.77022(12) 0.0242(10) Uani 1 1 d . . .
N1 N 0.2765(4) 0.2926(3) 0.92420(10) 0.0219(8) Uani 1 1 d . . .
N2 N 0.7926(4) 0.7070(3) 0.91861(12) 0.0304(9) Uani 1 1 d . . .
O1 O 0.2387(3) 0.3384(3) 0.98804(8) 0.0263(7) Uani 1 1 d . . .
O2 O 0.1187(3) 0.2021(3) 0.95987(10) 0.0347(8) Uani 1 1 d . . .
O3 O 0.5952(3) 0.7605(2) 0.76948(10) 0.0334(8) Uani 1 1 d . . .
H3 H 0.6441 0.8040 0.7570 0.050 Uiso 1 1 calc R . .
O4 O 0.7389(3) 0.6419(2) 0.74429(10) 0.0364(8) Uani 1 1 d . . .
O5 O 0.6331(3) 0.8042(3) 0.95212(11) 0.0398(9) Uani 1 1 d . . .
O6 O 0.7450(3) 0.6678(3) 0.98205(10) 0.0324(8) Uani 1 1 d . . .
O7 O 1.2325(3) 0.4057(2) 0.76072(10) 0.0314(7) Uani 1 1 d . . .
O8 O 1.0748(3) 0.2841(2) 0.77413(11) 0.0406(9) Uani 1 1 d . . .
H8 H 1.1381 0.2415 0.7696 0.061 Uiso 1 1 calc R . .

loop_
_atom_site_aniso_label
_atom_site_aniso_U_11
_atom_site_aniso_U_22
_atom_site_aniso_U_33
_atom_site_aniso_U_23
_atom_site_aniso_U_13
_atom_site_aniso_U_12
Br1 0.0370(3) 0.0211(2) 0.0550(3) -0.00166(19) 0.0004(3) 0.0068(3)
Br2 0.0425(3) 0.0231(2) 0.0727(4) -0.0021(2) 0.0067(3) -0.0096(3)
C1 0.028(2) 0.016(2) 0.032(3) 0.0044(18) 0.007(2) 0.0008(18)
C2 0.030(3) 0.026(2) 0.030(3) -0.008(2) 0.012(2) -0.0078(19)
C3 0.022(2) 0.027(2) 0.027(2) -0.0061(19) -0.0005(19) -0.0030(18)
C4 0.021(2) 0.024(2) 0.014(2) 0.0000(16) 0.0041(16) -0.0041(17)
C5 0.028(2) 0.019(2) 0.023(2) -0.0021(17) 0.0008(18) -0.0002(18)
C6 0.025(2) 0.026(2) 0.027(2) 0.0026(18) -0.0035(19) -0.0020(19)
C7 0.020(2) 0.022(2) 0.018(2) 0.0002(16) -0.0026(17) -0.0038(17)
C8 0.020(2) 0.0176(17) 0.019(2) -0.0012(14) -0.0010(17) 0.0026(17)
C9 0.017(2) 0.020(2) 0.025(2) 0.0049(17) 0.0053(17) -0.0032(17)
C10 0.026(2) 0.0251(19) 0.0211(19) -0.0022(16) -0.004(2) -0.003(2)
C11 0.022(2) 0.029(2) 0.014(2) -0.0040(18) 0.0010(16) -0.0039(19)
C12 0.016(2) 0.020(2) 0.026(2) 0.0035(17) -0.0026(17) 0.0000(17)
C13 0.025(2) 0.017(2) 0.018(2) 0.0015(16) -0.0011(17) 0.0019(17)
C14 0.026(2) 0.022(2) 0.022(2) -0.0071(18) -0.0030(19) 0.0003(18)
C15 0.020(2) 0.021(2) 0.024(2) -0.0037(18) -0.0015(18) -0.0021(17)
C16 0.025(2) 0.027(2) 0.024(2) 0.0030(19) -0.0063(19) 0.000(2)
C17 0.027(2) 0.039(3) 0.019(2) 0.009(2) 0.0089(19) 0.001(2)
C18 0.037(3) 0.044(3) 0.024(3) 0.004(2) 0.000(2) -0.001(2)
C19 0.028(3) 0.059(3) 0.028(3) 0.011(2) 0.004(2) 0.006(2)
C20 0.033(3) 0.042(3) 0.026(3) 0.015(2) 0.002(2) 0.000(2)
C21 0.022(2) 0.024(2) 0.019(2) 0.0009(17) 0.0030(16) 0.0001(17)
C22 0.021(2) 0.029(2) 0.026(2) 0.0074(19) 0.0054(19) -0.0023(19)
C23 0.027(2) 0.029(2) 0.021(2) 0.0025(19) -0.0016(19) 0.0030(19)
C24 0.028(2) 0.021(2) 0.034(3) -0.001(2) 0.008(2) -0.0004(18)
C25 0.018(2) 0.027(2) 0.031(3) -0.0017(19) 0.0015(19) 0.0000(18)
C26 0.023(2) 0.022(2) 0.023(2) 0.0042(17) 0.0021(18) 0.0004(18)
C27 0.022(2) 0.026(2) 0.017(2) -0.0011(17) 0.0084(17) 0.0000(18)
C28 0.030(2) 0.033(2) 0.027(2) -0.001(2) 0.002(2) 0.007(2)
C29 0.037(3) 0.025(2) 0.034(3) 0.005(2) 0.004(2) 0.002(2)
C30 0.028(2) 0.033(2) 0.024(2) -0.0047(19) 0.007(2) -0.005(2)
C31 0.026(2) 0.031(2) 0.032(3) -0.005(2) 0.0005(19) -0.0040(19)
C32 0.029(3) 0.029(2) 0.034(3) -0.003(2) -0.006(2) 0.001(2)
C33 0.031(2) 0.032(2) 0.036(2) 0.0039(19) 0.002(3) 0.002(3)
C34 0.027(2) 0.027(2) 0.022(2) 0.0030(19) 0.0018(18) 0.003(2)
C35 0.029(3) 0.027(2) 0.034(3) -0.009(2) -0.005(2) -0.006(2)
C36 0.020(2) 0.021(2) 0.019(2) -0.0021(17) -0.0010(17) -0.0042(16)
C37 0.041(3) 0.026(2) 0.037(3) 0.001(2) 0.001(2) -0.003(2)
C38 0.035(3) 0.025(2) 0.028(3) 0.0042(19) 0.006(2) 0.010(2)
C39 0.035(3) 0.019(2) 0.033(3) -0.002(2) -0.014(2) 0.000(2)
C40 0.026(3) 0.052(3) 0.039(3) -0.013(3) 0.006(2) 0.000(2)
C41 0.027(3) 0.080(4) 0.038(3) -0.019(3) 0.012(2) -0.010(3)
C42 0.028(3) 0.060(4) 0.037(3) -0.019(3) -0.002(2) 0.002(3)
C43 0.045(3) 0.051(4) 0.047(3) -0.014(3) 0.008(3) -0.004(3)
C44 0.047(3) 0.026(2) 0.030(3) 0.000(2) -0.005(2) 0.006(2)
C45 0.028(2) 0.026(2) 0.034(2) -0.0090(17) -0.004(2) 0.001(2)
C46 0.036(3) 0.024(2) 0.012(2) -0.0032(17) -0.0009(19) -0.0043(19)
N1 0.024(2) 0.025(2) 0.0166(18) 0.0024(15) 0.0029(15) -0.0081(16)
N2 0.027(2) 0.026(2) 0.038(2) 0.0023(17) -0.0002(18) -0.0025(18)
O1 0.0274(17) 0.0317(18) 0.0199(16) 0.0031(13) 0.0041(13) -0.0030(14)
O2 0.0319(18) 0.0397(19) 0.0324(18) 0.0010(15) 0.0055(15) -0.0136(16)
O3 0.0295(18) 0.0253(16) 0.045(2) 0.0043(15) 0.0097(15) 0.0060(14)
O4 0.044(2) 0.0208(17) 0.045(2) 0.0006(15) 0.0202(17) 0.0013(14)
O5 0.037(2) 0.040(2) 0.043(2) -0.0081(17) 0.0032(16) 0.0064(17)
O6 0.0238(17) 0.033(2) 0.041(2) -0.0120(16) 0.0059(15) -0.0020(14)
O7 0.0314(19) 0.0222(17) 0.0407(19) -0.0043(14) 0.0068(15) -0.0034(13)
O8 0.0343(19) 0.0222(16) 0.065(2) -0.0077(16) 0.0161(17) -0.0046(14)

loop_
_geom_bond_atom_site_label_1
_geom_bond_atom_site_label_2
_geom_bond_distance
_geom_bond_site_symmetry_2
_geom_bond_publ_flag
Br1 C1 1.901(4) . ?
Br2 C24 1.898(4) . ?
C1 C2 1.371(6) . ?
C1 C6 1.388(6) . ?
C2 C3 1.390(6) . ?
C2 H2 0.9500 . ?
C3 C4 1.387(6) . ?
C3 H3A 0.9500 . ?
C4 C5 1.386(6) . ?
C4 C7 1.519(6) . ?
C5 C6 1.383(6) . ?
C5 H5 0.9500 . ?
C6 H6 0.9500 . ?
C7 C8 1.528(6) . ?
C7 C21 1.538(5) . ?
C7 H7 1.0000 . ?
C8 C9 1.389(6) . ?
C8 C13 1.401(6) . ?
C9 C10 1.396(6) . ?
C9 H9 0.9500 . ?
C10 C11 1.389(6) . ?
C10 H10 0.9500 . ?
C11 C12 1.383(6) . ?
C11 H11 0.9500 . ?
C12 N1 1.412(5) . ?
C12 C13 1.414(6) . ?
C13 C14 1.452(6) . ?
C14 C15 1.360(6) . ?
C14 H14 0.9500 . ?
C15 N1 1.399(5) . ?
C15 H15 0.9500 . ?
C16 O2 1.204(5) . ?
C16 O1 1.330(5) . ?
C16 N1 1.401(6) . ?
C17 O1 1.489(5) . ?
C17 C20 1.511(6) . ?
C17 C18 1.515(7) . ?
C17 C19 1.521(6) . ?
C18 H18A 0.9800 . ?
C18 H18B 0.9800 . ?
C18 H18C 0.9800 . ?
C19 H19A 0.9800 . ?
C19 H19B 0.9800 . ?
C19 H19C 0.9800 . ?
C20 H20A 0.9800 . ?
C20 H20B 0.9800 . ?
C20 H20C 0.9800 . ?
C21 C22 1.521(6) . ?
C21 H21A 0.9900 . ?
C21 H21B 0.9900 . ?
C22 C23 1.506(6) . ?
C22 H22A 0.9900 . ?
C22 H22B 0.9900 . ?
C23 O4 1.223(5) . ?
C23 O3 1.310(5) . ?
C24 C25 1.379(6) . ?
C24 C29 1.387(7) . ?
C25 C26 1.397(6) . ?
C25 H25 0.9500 . ?
C26 C27 1.381(6) . ?
C26 H26 0.9500 . ?
C27 C28 1.382(6) . ?
C27 C30 1.536(6) . ?
C28 C29 1.400(6) . ?
C28 H28 0.9500 . ?
C29 H29 0.9500 . ?
C30 C44 1.498(6) . ?
C30 C31 1.528(6) . ?
C30 H30 1.0000 . ?
C31 C32 1.381(7) . ?
C31 C36 1.411(6) . ?
C32 C33 1.397(7) . ?
C32 H32 0.9500 . ?
C33 C34 1.382(6) . ?
C33 H33 0.9500 . ?
C34 C35 1.382(6) . ?
C34 H34 0.9500 . ?
C35 C36 1.391(6) . ?
C35 N2 1.395(6) . ?
C36 C37 1.473(6) . ?
C37 C38 1.356(6) . ?
C37 H37 0.9500 . ?
C38 N2 1.392(6) . ?
C38 H38 0.9500 . ?
C39 O5 1.172(6) . ?
C39 O6 1.287(6) . ?
C39 N2 1.484(6) . ?
C40 C43 1.485(8) . ?
C40 C42 1.492(7) . ?
C40 C41 1.522(7) . ?
C40 O6 1.549(6) . ?
C41 H41A 0.9800 . ?
C41 H41B 0.9800 . ?
C41 H41C 0.9800 . ?
C42 H42A 0.9800 . ?
C42 H42B 0.9800 . ?
C42 H42C 0.9800 . ?
C43 H43A 0.9800 . ?
C43 H43B 0.9800 . ?
C43 H43C 0.9800 . ?
C44 C45 1.514(6) . ?
C44 H44A 0.9900 . ?
C44 H44B 0.9900 . ?
C45 C46 1.486(6) . ?
C45 H45A 0.9900 . ?
C45 H45B 0.9900 . ?
C46 O7 1.230(5) . ?
C46 O8 1.319(5) . ?
O3 H3 0.8400 . ?
O8 H8 0.8400 . ?

loop_
_cod_related_entry_id
_cod_related_entry_database
_cod_related_entry_code
1 ChemSpider 30659981
